data_2200735
loop_
_publ_author_name
'Eriksson, Lars'
'Kalinowski, Mariusz P.'

_publ_section_title
;
Mn~1-x~ Fe~x~ S, x \\simeq 0.05, an example of the anti-wurtzite structure
;
_journal_name_full 'Acta Crystallographica, Section E'
_journal_page_first i92
_journal_page_last i93
_journal_paper_doi 10.1107/S1600536801016051
_journal_volume 57
_journal_year 2001
_chemical_formula_sum 'Fe0.05 Mn0.95 S'
_chemical_formula_weight 87.05
_space_group_IT_number 186
_symmetry_cell_setting hexagonal
_symmetry_space_group_name_Hall 'P 6c -2c'
_symmetry_space_group_name_H-M 'P 63 m c'
_cell_angle_alpha 90.00
_cell_angle_beta 90.00
_cell_angle_gamma 120.00
_cell_formula_units_Z 2
_cell_length_a 3.982(2)
_cell_length_b 3.982(2)
_cell_length_c 6.445(3)
_cell_measurement_temperature 293(2)
_cell_volume 88.49(8)
_diffrn_ambient_temperature 293(2)
_exptl_crystal_density_diffrn 3.267
_cod_database_code 2200735

loop_
_symmetry_equiv_pos_as_xyz
'x, y, z'
'-y, x-y, z'
'-x+y, -x, z'
'-x, -y, z+1/2'
'y, -x+y, z+1/2'
'x-y, x, z+1/2'
'-y, -x, z'
'-x+y, y, z'
'x, x-y, z'
'y, x, z+1/2'
'x-y, -y, z+1/2'
'-x, -x+y, z+1/2'

loop_
_atom_site_label
_atom_site_fract_x
_atom_site_fract_y
_atom_site_fract_z
_atom_site_U_iso_or_equiv
_atom_site_adp_type
_atom_site_calc_flag
_atom_site_refinement_flags
_atom_site_occupancy
_atom_site_disorder_assembly
_atom_site_disorder_group
_atom_site_type_symbol
Mn .6667 .3333 1.0000 .0154(2) Uani d SP .95 . . Mn
Fe .6667 .3333 1.0000 .0154(2) Uani d SP .05 . . Fe
S .6667 .3333 .62235(17) .0144(3) Uani d S 1 . . S

loop_
_atom_site_aniso_label
_atom_site_aniso_U_11
_atom_site_aniso_U_22
_atom_site_aniso_U_33
_atom_site_aniso_U_12
_atom_site_aniso_U_13
_atom_site_aniso_U_23
Mn .0156(2) .0156(2) .0149(3) .00782(11) .000 .000
Fe .0156(2) .0156(2) .0149(3) .00782(11) .000 .000
S .0135(4) .0135(4) .0161(5) .0067(2) .000 .000

loop_
_geom_bond_atom_site_label_1
_geom_bond_atom_site_label_2
_geom_bond_site_symmetry_2
_geom_bond_distance
_geom_bond_publ_flag
Mn S . 2.4338(16) yes
Mn S 4_765 2.4303(12) yes
Mn S 4_655 2.4303(12) ?
Mn S 4_665 2.4303(12) ?
S Fe 4_654 2.4303(12) ?
S Mn 4_654 2.4303(12) ?
S Fe 4_764 2.4303(12) ?
S Mn 4_764 2.4303(12) ?
S Mn 4_664 2.4303(12) ?
S Fe 4_664 2.4303(12) ?
